data_4310795
loop_
_publ_author_name
'Xin-min Gan'
'Iris Binyamin'
'Brian M. Rapko'
'Jesse Fox'
'Eileen N. Duesler'
'Robert T. Paine'

_publ_section_title
;
 Hydrogen Bonded Framework Structures Constructed from 2-(Pyridyl N-oxide)
 Methylphosphonic Acid Ligands and Erbium(III)
;
_journal_name_full 'Inorganic Chemistry'
_journal_page_first 2443
_journal_page_last 2448
_journal_paper_doi 10.1021/ic0351850
_journal_volume 43
_journal_year 2004
_chemical_formula_sum 'C24 H45 Er N4 O24 P4'
_chemical_formula_weight 1064.78
_chemical_name_systematic
;
  ?
;
_space_group_IT_number 15
_symmetry_cell_setting monoclinic
_symmetry_space_group_name_Hall '-C 2yc'
_symmetry_space_group_name_H-M 'C 1 2/c 1'
_atom_sites_solution_hydrogens geom
_atom_sites_solution_primary direct
_atom_sites_solution_secondary difmap
_audit_creation_method SHELXL
_cell_angle_alpha 90.00
_cell_angle_beta 110.03(3)
_cell_angle_gamma 90.00
_cell_formula_units_Z 4
_cell_length_a 17.589(4)
_cell_length_b 9.487(2)
_cell_length_c 24.734(11)
_cell_measurement_reflns_used 80
_cell_measurement_temperature 293(2)
_cell_measurement_theta_max 12.53
_cell_measurement_theta_min 2.24
_cell_volume 3878(2)
_computing_cell_refinement 'Siemens XSCANS'
_computing_data_collection 'Siemens XSCANS'
_computing_data_reduction 'Siemens SHELXTL'
_computing_molecular_graphics 'Siemens SHELXTL'
_computing_publication_material 'Siemens SHELXTL'
_computing_structure_refinement 'Siemens SHELXTL'
_computing_structure_solution 'Siemens SHELXTL'
_diffrn_ambient_temperature 293(2)
_diffrn_measurement_device 'Siemens P4'
_diffrn_measurement_method '\w scans'
_diffrn_radiation_monochromator graphite
_diffrn_radiation_source 'normal-focus sealed tube'
_diffrn_radiation_type MoK\a
_diffrn_radiation_wavelength 0.71073
_diffrn_reflns_av_R_equivalents 0.0224
_diffrn_reflns_av_sigmaI/netI 0.0273
_diffrn_reflns_limit_h_max 20
_diffrn_reflns_limit_h_min -20
_diffrn_reflns_limit_k_max 11
_diffrn_reflns_limit_k_min -11
_diffrn_reflns_limit_l_max 29
_diffrn_reflns_limit_l_min -29
_diffrn_reflns_number 7030
_diffrn_reflns_theta_max 25.00
_diffrn_reflns_theta_min 1.75
_diffrn_standards_decay_% 0.0
_diffrn_standards_interval_count 97
_diffrn_standards_number 3
_exptl_absorpt_coefficient_mu 2.425
_exptl_absorpt_correction_T_max 0.966
_exptl_absorpt_correction_T_min 0.492
_exptl_absorpt_correction_type empirical
_exptl_crystal_colour colorless
_exptl_crystal_density_diffrn 1.824
_exptl_crystal_density_method none
_exptl_crystal_description prism
_exptl_crystal_F_000 2148
_exptl_crystal_size_max 0.54
_exptl_crystal_size_mid 0.34
_exptl_crystal_size_min 0.25
_refine_diff_density_max 0.611
_refine_diff_density_min -1.060
_refine_diff_density_rms 0.085
_refine_ls_extinction_method none
_refine_ls_goodness_of_fit_all 1.182
_refine_ls_goodness_of_fit_obs 1.206
_refine_ls_hydrogen_treatment mixed
_refine_ls_matrix_type full
_refine_ls_number_parameters 258
_refine_ls_number_reflns 3414
_refine_ls_number_restraints 0
_refine_ls_restrained_S_all 1.182
_refine_ls_restrained_S_obs 1.206
_refine_ls_R_factor_all 0.0252
_refine_ls_R_factor_obs 0.0237
_refine_ls_shift/esd_max 0.001
_refine_ls_shift/esd_mean 0.000
_refine_ls_structure_factor_coef Fsqd
_refine_ls_weighting_details 'w=1/[\s^2^(Fo^2^)+(0.0200P)^2^+10.0000P] where P=(Fo^2^+2Fc^2^)/3'
_refine_ls_weighting_scheme calc
_refine_ls_wR_factor_all 0.0601
_refine_ls_wR_factor_obs 0.0597
_reflns_number_observed 3248
_reflns_number_total 3414
_reflns_observed_criterion 2sigma(I)
_cod_data_source_file ic0351850si20031020_102714_1.cif
_cod_data_source_block rtp987/Er(1-)3_1.8H2O
_cod_depositor_comments
;
The following automatic conversions were performed:

'_refine_ls_weighting_scheme' value 'calc
w=1/[\s^2^(Fo^2^)+(0.0200P)^2^+10.0000P] where P=(Fo^2^+2Fc^2^)/3'
was changed to 'calc'. New tag '_refine_ls_weighting_details' was
created. The value of the new tag was set to
'w=1/[\s^2^(Fo^2^)+(0.0200P)^2^+10.0000P] where P=(Fo^2^+2Fc^2^)/3'.

Automatic conversion script
Id: cif_fix_values 3143 2015-03-26 13:38:13Z robertas 
;
_cod_original_cell_volume 3877.3(21)
_cod_database_code 4310795

loop_
_symmetry_equiv_pos_as_xyz
'x, y, z'
'-x, y, -z+1/2'
'x+1/2, y+1/2, z'
'-x+1/2, y+1/2, -z+1/2'
'-x, -y, -z'
'x, -y, z-1/2'
'-x+1/2, -y+1/2, -z'
'x+1/2, -y+1/2, z-1/2'

loop_
_atom_site_aniso_label
_atom_site_aniso_U_11
_atom_site_aniso_U_22
_atom_site_aniso_U_33
_atom_site_aniso_U_23
_atom_site_aniso_U_13
_atom_site_aniso_U_12
Er 0.02610(11) 0.01783(11) 0.01686(11) 0.000 0.00757(8) 0.000
P1 0.0317(4) 0.0234(4) 0.0239(4) -0.0042(3) 0.0078(3) -0.0040(3)
P2 0.0246(4) 0.0228(4) 0.0212(4) -0.0039(3) 0.0056(3) 0.0018(3)
O1 0.0320(12) 0.0277(12) 0.0221(11) 0.0010(10) 0.0115(9) 0.0056(10)
O2 0.0287(12) 0.0310(13) 0.0251(12) -0.0063(10) 0.0090(9) -0.0005(10)
O3 0.0437(15) 0.0370(15) 0.042(2) -0.0062(12) 0.0128(12) -0.0175(12)
O4 0.0388(13) 0.0298(13) 0.0237(12) -0.0034(10) 0.0036(10) -0.0047(11)
O5 0.0274(12) 0.0322(13) 0.0193(11) 0.0013(10) 0.0027(9) -0.0036(10)
O6 0.0288(12) 0.0309(13) 0.0231(12) -0.0071(10) 0.0055(9) -0.0020(10)
O7 0.0348(13) 0.0368(14) 0.0250(12) 0.0031(11) 0.0089(10) 0.0016(11)
O8 0.0358(13) 0.0325(14) 0.0374(14) -0.0094(11) 0.0078(11) 0.0103(11)
N1 0.0264(14) 0.0265(14) 0.0215(13) -0.0002(11) 0.0082(11) 0.0037(11)
N2 0.0233(13) 0.0282(14) 0.0240(14) 0.0015(12) 0.0068(11) -0.0048(11)
C1 0.032(2) 0.036(2) 0.032(2) -0.002(2) 0.0073(15) -0.005(2)
C2 0.038(2) 0.048(2) 0.040(2) 0.004(2) 0.018(2) -0.005(2)
C3 0.042(2) 0.051(2) 0.032(2) 0.006(2) 0.018(2) 0.008(2)
C4 0.038(2) 0.036(2) 0.025(2) -0.004(2) 0.0092(15) 0.007(2)
C5 0.030(2) 0.023(2) 0.025(2) -0.0031(13) 0.0078(13) 0.0062(13)
C6 0.038(2) 0.024(2) 0.032(2) -0.0058(14) 0.011(2) -0.0002(15)
C7 0.028(2) 0.038(2) 0.035(2) -0.003(2) 0.0116(15) 0.0020(15)
C8 0.026(2) 0.047(2) 0.046(2) 0.004(2) 0.009(2) 0.004(2)
C9 0.024(2) 0.055(2) 0.035(2) 0.007(2) 0.0022(15) -0.003(2)
C10 0.030(2) 0.045(2) 0.026(2) -0.002(2) 0.0054(14) -0.009(2)
C11 0.026(2) 0.028(2) 0.024(2) -0.0037(14) 0.0071(13) -0.0084(14)
C12 0.033(2) 0.026(2) 0.030(2) -0.0081(14) 0.0104(14) -0.0054(14)
O9 0.088(2) 0.060(2) 0.044(2) -0.013(2) 0.017(2) -0.037(2)
O10 0.068(2) 0.079(2) 0.042(2) 0.007(2) 0.026(2) 0.006(2)
O11 0.080(2) 0.051(2) 0.064(2) -0.015(2) 0.015(2) 0.025(2)
O12 0.068(2) 0.080(2) 0.051(2) -0.016(2) 0.011(2) 0.015(2)

loop_
_atom_site_label
_atom_site_type_symbol
_atom_site_fract_x
_atom_site_fract_y
_atom_site_fract_z
_atom_site_U_iso_or_equiv
_atom_site_thermal_displace_type
_atom_site_occupancy
_atom_site_calc_flag
_atom_site_refinement_flags
_atom_site_disorder_group
Er Er 0.0000 0.18591(2) 0.2500 0.02021(7) Uani 1 d S .
P1 P -0.09263(5) -0.03451(9) 0.12319(4) 0.0268(2) Uani 1 d . .
P2 P 0.02817(5) 0.38593(9) 0.37875(3) 0.0234(2) Uani 1 d . .
O1 O 0.09207(13) 0.0405(2) 0.22063(9) 0.0267(5) Uani 1 d . .
O2 O -0.07954(13) 0.0606(2) 0.17346(9) 0.0283(5) Uani 1 d . .
O3 O -0.1582(2) -0.1439(3) 0.11563(12) 0.0415(6) Uani 1 d . .
H3A H -0.1724 -0.1599 0.0789 0.052 Uiso 0.50 d P .
O4 O -0.11430(14) 0.0479(3) 0.06556(10) 0.0326(5) Uani 1 d . .
H4A H -0.0910 0.1285 0.0687 0.041 Uiso 1 d . .
O5 O 0.12559(13) 0.3197(2) 0.28436(9) 0.0277(5) Uani 1 d . .
O6 O -0.01409(13) 0.3185(2) 0.32196(10) 0.0285(5) Uani 1 d . .
O7 O 0.04756(14) 0.2928(3) 0.43099(10) 0.0326(5) Uani 1 d . .
O8 O -0.02504(14) 0.5127(3) 0.38600(11) 0.0365(6) Uani 1 d . .
H8A H -0.0615 0.5261 0.3537 0.046 Uiso 1 d . .
N1 N 0.1038(2) 0.0553(3) 0.17026(11) 0.0248(6) Uani 1 d . .
N2 N 0.1834(2) 0.2908(3) 0.33468(12) 0.0255(6) Uani 1 d . .
C1 C 0.1571(2) 0.1525(4) 0.1661(2) 0.0342(8) Uani 1 d . .
H1 H 0.1836(2) 0.2092(4) 0.1977(2) 0.043 Uiso 1 calc R .
C2 C 0.1726(2) 0.1688(4) 0.1160(2) 0.0405(9) Uani 1 d . .
H2 H 0.2095(2) 0.2363(4) 0.1134(2) 0.051 Uiso 1 calc R .
C3 C 0.1333(2) 0.0846(4) 0.0694(2) 0.0401(9) Uani 1 d . .
H3 H 0.1439(2) 0.0934(4) 0.0352(2) 0.050 Uiso 1 calc R .
C4 C 0.0783(2) -0.0119(4) 0.07428(15) 0.0332(8) Uani 1 d . .
H4 H 0.0508(2) -0.0679(4) 0.04278(15) 0.042 Uiso 1 calc R .
C5 C 0.0628(2) -0.0281(3) 0.12484(14) 0.0268(7) Uani 1 d . .
C6 C 0.0009(2) -0.1267(4) 0.1314(2) 0.0317(8) Uani 1 d . .
H6A H 0.0211(2) -0.1706(4) 0.1690(2) 0.040 Uiso 1 calc R .
H6B H -0.0093(2) -0.2005(4) 0.1026(2) 0.040 Uiso 1 calc R .
C7 C 0.2378(2) 0.1898(4) 0.3365(2) 0.0337(8) Uani 1 d . .
H7 H 0.2352(2) 0.1427(4) 0.3029(2) 0.042 Uiso 1 calc R .
C8 C 0.2970(2) 0.1557(4) 0.3872(2) 0.0405(9) Uani 1 d . .
H8 H 0.3345(2) 0.0857(4) 0.3881(2) 0.051 Uiso 1 calc R .
C9 C 0.3011(2) 0.2247(5) 0.4367(2) 0.0401(9) Uani 1 d . .
H9 H 0.3409(2) 0.2018(5) 0.4715(2) 0.050 Uiso 1 calc R .
C10 C 0.2453(2) 0.3284(4) 0.4342(2) 0.0345(8) Uani 1 d . .
H10 H 0.2481(2) 0.3767(4) 0.4675(2) 0.043 Uiso 1 calc R .
C11 C 0.1850(2) 0.3621(4) 0.38279(14) 0.0263(7) Uani 1 d . .
C12 C 0.1208(2) 0.4682(4) 0.37803(15) 0.0295(7) Uani 1 d . .
H12A H 0.1098(2) 0.5209(4) 0.34255(15) 0.037 Uiso 1 calc R .
H12B H 0.1398(2) 0.5340(4) 0.40984(15) 0.037 Uiso 1 calc R .
O9 O -0.1666(2) -0.1923(3) 0.21889(14) 0.0654(10) Uani 1 d . .
H9A H -0.1414 -0.1190 0.2390 0.082 Uiso 1 d . .
H9B H -0.1731 -0.1947 0.1789 0.082 Uiso 1 d . .
O10 O -0.0371(2) -0.3463(4) 0.00991(13) 0.0613(9) Uani 1 d . .
H10A H -0.0109 -0.3409 -0.0200 0.077 Uiso 1 d . .
H10B H 0.0073 -0.4138 0.0400 0.077 Uiso 1 d . .
O11 O 0.3622(2) 0.0602(3) 0.27648(15) 0.0676(10) Uani 1 d . .
H11A H 0.3638 -0.0204 0.2490 0.085 Uiso 1 d . .
H11B H 0.3494 0.1566 0.2590 0.085 Uiso 1 d . .
O12 O 0.2060(2) 0.6318(4) 0.50923(14) 0.0689(10) Uani 1 d . .
H12C H 0.1650 0.6961 0.5112 0.086 Uiso 1 d . .
H12D H 0.2479 0.5947 0.5520 0.086 Uiso 0.50 d P .
H12E H 0.2512 0.6776 0.5058 0.086 Uiso 0.50 d P .

loop_
_atom_type_symbol
_atom_type_description
_atom_type_scat_dispersion_real
_atom_type_scat_dispersion_imag
_atom_type_scat_source
C C 0.0033 0.0016 'International Tables Vol C Tables 4.2.6.8 and 6.1.1.4'
H H 0.0000 0.0000 'International Tables Vol C Tables 4.2.6.8 and 6.1.1.4'
N N 0.0061 0.0033 'International Tables Vol C Tables 4.2.6.8 and 6.1.1.4'
O O 0.0106 0.0060 'International Tables Vol C Tables 4.2.6.8 and 6.1.1.4'
P P 0.1023 0.0942 'International Tables Vol C Tables 4.2.6.8 and 6.1.1.4'
Er Er -0.2586 4.9576 'International Tables Vol C Tables 4.2.6.8 and 6.1.1.4'

loop_
_geom_angle_atom_site_label_1
_geom_angle_atom_site_label_2
_geom_angle_atom_site_label_3
_geom_angle
_geom_angle_site_symmetry_1
_geom_angle_site_symmetry_3
_geom_angle_publ_flag
O6 Er O6 112.40(12) 2 . ?
O6 Er O2 80.63(9) 2 . ?
O6 Er O2 138.27(8) . . ?
O6 Er O2 138.27(8) 2 2 ?
O6 Er O2 80.63(9) . 2 ?
O2 Er O2 116.75(12) . 2 ?
O6 Er O1 144.90(8) 2 2 ?
O6 Er O1 79.39(8) . 2 ?
O2 Er O1 70.54(8) . 2 ?
O2 Er O1 74.66(8) 2 2 ?
O6 Er O1 79.39(8) 2 . ?
O6 Er O1 144.90(8) . . ?
O2 Er O1 74.66(8) . . ?
O2 Er O1 70.54(8) 2 . ?
O1 Er O1 110.51(11) 2 . ?
O6 Er O5 69.74(8) 2 . ?
O6 Er O5 76.47(8) . . ?
O2 Er O5 142.33(8) . . ?
O2 Er O5 75.84(8) 2 . ?
O1 Er O5 144.36(7) 2 . ?
O1 Er O5 77.39(8) . . ?
O6 Er O5 76.47(8) 2 2 ?
O6 Er O5 69.74(8) . 2 ?
O2 Er O5 75.84(8) . 2 ?
O2 Er O5 142.33(8) 2 2 ?
O1 Er O5 77.39(8) 2 2 ?
O1 Er O5 144.36(7) . 2 ?
O5 Er O5 117.15(11) . 2 ?
O2 P1 O3 114.30(15) . . ?
O2 P1 O4 112.36(14) . . ?
O3 P1 O4 107.11(15) . . ?
O2 P1 C6 108.94(15) . . ?
O3 P1 C6 107.9(2) . . ?
O4 P1 C6 105.8(2) . . ?
O2 P1 H3A 137.85(10) . . ?
O3 P1 H3A 27.05(10) . . ?
O4 P1 H3A 83.35(10) . . ?
C6 P1 H3A 103.15(12) . . ?
O6 P2 O7 116.80(14) . . ?
O6 P2 O8 108.17(13) . . ?
O7 P2 O8 108.65(14) . . ?
O6 P2 C12 109.59(15) . . ?
O7 P2 C12 108.7(2) . . ?
O8 P2 C12 104.14(15) . . ?
N1 O1 Er 123.5(2) . . ?
P1 O2 Er 152.84(14) . . ?
P1 O3 H3A 100.5(2) . . ?
P1 O4 H4A 113.9(2) . . ?
N2 O5 Er 121.8(2) . . ?
P2 O6 Er 145.80(14) . . ?
P2 O8 H8A 107.2(2) . . ?
O1 N1 C1 118.5(3) . . ?
O1 N1 C5 120.0(3) . . ?
C1 N1 C5 121.5(3) . . ?
O5 N2 C7 118.8(3) . . ?
O5 N2 C11 119.6(3) . . ?
C7 N2 C11 121.6(3) . . ?
N1 C1 C2 120.5(3) . . ?
N1 C1 H1 119.7(2) . . ?
C2 C1 H1 119.7(2) . . ?
C1 C2 C3 119.6(4) . . ?
C1 C2 H2 120.2(2) . . ?
C3 C2 H2 120.2(2) . . ?
C4 C3 C2 118.8(3) . . ?
C4 C3 H3 120.6(2) . . ?
C2 C3 H3 120.6(2) . . ?
C3 C4 C5 121.4(3) . . ?
C3 C4 H4 119.3(2) . . ?
C5 C4 H4 119.3(2) . . ?
N1 C5 C4 118.1(3) . . ?
N1 C5 C6 118.5(3) . . ?
C4 C5 C6 123.3(3) . . ?
C5 C6 P1 110.8(2) . . ?
C5 C6 H6A 109.5(2) . . ?
P1 C6 H6A 109.49(12) . . ?
C5 C6 H6B 109.5(2) . . ?
P1 C6 H6B 109.49(11) . . ?
H6A C6 H6B 108.1 . . ?
N2 C7 C8 120.6(3) . . ?
N2 C7 H7 119.7(2) . . ?
C8 C7 H7 119.7(2) . . ?
C7 C8 C9 119.9(4) . . ?
C7 C8 H8 120.1(2) . . ?
C9 C8 H8 120.1(2) . . ?
C8 C9 C10 118.9(3) . . ?
C8 C9 H9 120.5(2) . . ?
C10 C9 H9 120.5(2) . . ?
C9 C10 C11 121.1(3) . . ?
C9 C10 H10 119.4(2) . . ?
C11 C10 H10 119.4(2) . . ?
N2 C11 C10 117.9(3) . . ?
N2 C11 C12 118.6(3) . . ?
C10 C11 C12 123.4(3) . . ?
C11 C12 P2 111.6(2) . . ?
C11 C12 H12A 109.3(2) . . ?
P2 C12 H12A 109.29(12) . . ?
C11 C12 H12B 109.3(2) . . ?
P2 C12 H12B 109.29(11) . . ?
H12A C12 H12B 108.0 . . ?
H9A O9 H9B 117.5(3) . . ?
H10A O10 H10B 97.6(3) . . ?
H11A O11 H11B 116.4(3) . . ?
H12C O12 H12D 114.6(3) . . ?
H12C O12 H12E 112.9(4) . . ?
H12D O12 H12E 85.9(3) . . ?

loop_
_geom_bond_atom_site_label_1
_geom_bond_atom_site_label_2
_geom_bond_distance
_geom_bond_site_symmetry_2
_geom_bond_publ_flag
Er O6 2.262(2) 2 ?
Er O6 2.262(2) . ?
Er O2 2.267(2) . ?
Er O2 2.267(2) 2 ?
Er O1 2.421(2) 2 ?
Er O1 2.421(2) . ?
Er O5 2.434(2) . ?
Er O5 2.434(2) 2 ?
P1 O2 1.489(2) . ?
P1 O3 1.515(3) . ?
P1 O4 1.554(3) . ?
P1 C6 1.813(4) . ?
P1 H3A 1.8790(9) . ?
P2 O6 1.490(2) . ?
P2 O7 1.505(3) . ?
P2 O8 1.571(2) . ?
P2 C12 1.812(3) . ?
O1 N1 1.338(3) . ?
O3 H3A 0.869(3) . ?
O4 H4A 0.859(2) . ?
O5 N2 1.338(3) . ?
O8 H8A 0.846(2) . ?
N1 C1 1.343(4) . ?
N1 C5 1.361(4) . ?
N2 C7 1.345(4) . ?
N2 C11 1.360(4) . ?
C1 C2 1.367(5) . ?
C1 H1 0.93 . ?
C2 C3 1.379(6) . ?
C2 H2 0.93 . ?
C3 C4 1.367(5) . ?
C3 H3 0.93 . ?
C4 C5 1.377(5) . ?
C4 H4 0.93 . ?
C5 C6 1.485(5) . ?
C6 H6A 0.97 . ?
C6 H6B 0.97 . ?
C7 C8 1.367(5) . ?
C7 H7 0.93 . ?
C8 C9 1.368(6) . ?
C8 H8 0.93 . ?
C9 C10 1.376(5) . ?
C9 H9 0.93 . ?
C10 C11 1.385(5) . ?
C10 H10 0.93 . ?
C11 C12 1.487(5) . ?
C12 H12A 0.97 . ?
C12 H12B 0.97 . ?
O9 H9A 0.881(3) . ?
O9 H9B 0.956(3) . ?
O10 H10A 0.998(3) . ?
O10 H10B 1.084(3) . ?
O11 H11A 1.030(3) . ?
O11 H11B 1.004(3) . ?
O12 H12C 0.959(3) . ?
O12 H12D 1.118(3) . ?
O12 H12E 0.935(4) . ?
